data_7124867
loop_
_publ_author_name
'Zheng, Fangrui'
'Leung, Tsz-Fai'
'Chan, Ka-Wing'
'Sung, Herman H. Y.'
'Williams, Ian D.'
'Xie, Zuowei'
'Jia, Guochen'

_publ_section_title
;
 Phosphine-catalyzed cage carbon functionalization of o-carborane: facile
 synthesis of alkenylcarboranes.
;
_journal_issue 71
_journal_name_full 'Chemical communications (Cambridge, England)'
_journal_page_first 10767
_journal_page_last 10770
_journal_paper_doi 10.1039/c6cc05283e
_journal_volume 52
_journal_year 2016
_chemical_formula_moiety 'C13 H21 B10 Br O2'
_chemical_formula_sum 'C13 H21 B10 Br O2'
_chemical_formula_weight 397.31
_space_group_crystal_system monoclinic
_space_group_IT_number 14
_space_group_name_Hall '-P 2yn'
_space_group_name_H-M_alt 'P 1 21/n 1'
_atom_sites_solution_hydrogens geom
_atom_sites_solution_primary direct
_audit_creation_date 2015-09-08
_audit_creation_method
;
Olex2 1.2
(compiled 2015.01.26 svn.r3150 for OlexSys, GUI svn.r4998)
;
_audit_update_record
;
2015-10-20 deposited with the CCDC.
2016-08-02 downloaded from the CCDC.
;
_cell_angle_alpha 90
_cell_angle_beta 105.6871(16)
_cell_angle_gamma 90
_cell_formula_units_Z 4
_cell_length_a 14.3765(2)
_cell_length_b 6.99225(9)
_cell_length_c 19.7177(3)
_cell_measurement_reflns_used 5452
_cell_measurement_temperature 173.00(10)
_cell_measurement_theta_max 75.0930
_cell_measurement_theta_min 6.3970
_cell_volume 1908.28(5)
_computing_cell_refinement
;
CrysAlisPro, Agilent Technologies,
Version 1.171.37.35 (release 13-08-2014 CrysAlis171 .NET)
(compiled Aug 13 2014,18:06:01)
;
_computing_data_collection
;
CrysAlisPro, Agilent Technologies,
Version 1.171.37.35 (release 13-08-2014 CrysAlis171 .NET)
(compiled Aug 13 2014,18:06:01)
;
_computing_data_reduction
;
CrysAlisPro, Agilent Technologies,
Version 1.171.37.35 (release 13-08-2014 CrysAlis171 .NET)
(compiled Aug 13 2014,18:06:01)
;
_computing_molecular_graphics 'Olex2 (Dolomanov et al., 2009)'
_computing_publication_material 'Olex2 (Dolomanov et al., 2009)'
_computing_structure_refinement 'ShelXL (Sheldrick, 2008)'
_computing_structure_solution 'ShelXS (Sheldrick, 2008)'
_diffrn_ambient_environment N~2~
_diffrn_ambient_temperature 173.00(10)
_diffrn_detector 'CCD plate'
_diffrn_detector_area_resol_mean 10.3587
_diffrn_detector_type Atlas
_diffrn_measured_fraction_theta_full 0.990
_diffrn_measured_fraction_theta_max 0.990
_diffrn_measurement_details
;
#__ type_ start__ end____ width___ exp.time_
  1 omega   77.00  108.00   1.0000    6.0000
omega____ theta____ kappa____ phi______ frames
    -      110.5703  -94.0000    0.0000 31

#__ type_ start__ end____ width___ exp.time_
  2 omega  -33.00   69.00   1.0000    2.0000
omega____ theta____ kappa____ phi______ frames
    -       40.8828  -57.0000   60.0000 102

#__ type_ start__ end____ width___ exp.time_
  3 omega   48.00   88.00   1.0000    6.0000
omega____ theta____ kappa____ phi______ frames
    -      110.5703  -30.0000  -60.0000 40

#__ type_ start__ end____ width___ exp.time_
  4 omega   55.00  176.00   1.0000    6.0000
omega____ theta____ kappa____ phi______ frames
    -      110.5703   15.0000  -90.0000 121

#__ type_ start__ end____ width___ exp.time_
  5 omega  109.00  178.00   1.0000    6.0000
omega____ theta____ kappa____ phi______ frames
    -      110.5703  125.0000   90.0000 69

#__ type_ start__ end____ width___ exp.time_
  6 omega   94.00  169.00   1.0000    6.0000
omega____ theta____ kappa____ phi______ frames
    -      110.5703   30.0000  150.0000 75

#__ type_ start__ end____ width___ exp.time_
  7 omega   47.00   98.00   1.0000    6.0000
omega____ theta____ kappa____ phi______ frames
    -      110.5703  -45.0000   90.0000 51

#__ type_ start__ end____ width___ exp.time_
  8 omega   36.00   88.00   1.0000    6.0000
omega____ theta____ kappa____ phi______ frames
    -      110.5703  -45.0000    0.0000 52

#__ type_ start__ end____ width___ exp.time_
  9 omega   37.00   73.00   1.0000    6.0000
omega____ theta____ kappa____ phi______ frames
    -      110.5703  -94.0000    0.0000 36

#__ type_ start__ end____ width___ exp.time_
 10 omega   26.00  107.00   1.0000    6.0000
omega____ theta____ kappa____ phi______ frames
    -      110.5703  -94.0000 -120.0000 81

#__ type_ start__ end____ width___ exp.time_
 11 omega   37.00   98.00   1.0000    6.0000
omega____ theta____ kappa____ phi______ frames
    -      110.5703  -45.0000 -150.0000 61

#__ type_ start__ end____ width___ exp.time_
 12 omega   32.00  108.00   1.0000    6.0000
omega____ theta____ kappa____ phi______ frames
    -      110.5703  -94.0000  120.0000 76

#__ type_ start__ end____ width___ exp.time_
 13 omega  -65.00   31.00   1.0000    2.0000
omega____ theta____ kappa____ phi______ frames
    -      -40.8828   57.0000  -30.0000 96

#__ type_ start__ end____ width___ exp.time_
 14 omega -108.00  -15.00   1.0000    2.0000
omega____ theta____ kappa____ phi______ frames
    -      -40.8828  -57.0000 -180.0000 93
;
_diffrn_measurement_device 'kappa diffractometer'
_diffrn_measurement_device_type 'SuperNova, Dual, Cu at zero, Atlas'
_diffrn_measurement_method '\w scans'
_diffrn_orient_matrix_UB_11 0.1101141000
_diffrn_orient_matrix_UB_12 0.0296758000
_diffrn_orient_matrix_UB_13 0.0253588000
_diffrn_orient_matrix_UB_21 -0.0033776000
_diffrn_orient_matrix_UB_22 0.1142718000
_diffrn_orient_matrix_UB_23 -0.0674212000
_diffrn_orient_matrix_UB_31 -0.0155796000
_diffrn_orient_matrix_UB_32 0.1861550000
_diffrn_orient_matrix_UB_33 0.0373417000
_diffrn_radiation_monochromator mirror
_diffrn_radiation_probe x-ray
_diffrn_radiation_type CuK\a
_diffrn_radiation_wavelength 1.54184
_diffrn_reflns_av_R_equivalents 0.0209
_diffrn_reflns_av_unetI/netI 0.0206
_diffrn_reflns_limit_h_max 17
_diffrn_reflns_limit_h_min -17
_diffrn_reflns_limit_k_max 8
_diffrn_reflns_limit_k_min -7
_diffrn_reflns_limit_l_max 23
_diffrn_reflns_limit_l_min -22
_diffrn_reflns_number 10084
_diffrn_reflns_theta_full 66.500
_diffrn_reflns_theta_max 67.483
_diffrn_reflns_theta_min 4.659
_diffrn_source 'sealed X-ray tube'
_diffrn_source_current 0.80
_diffrn_source_power 0.040
_diffrn_source_target Cu
_diffrn_source_type 'SuperNova (Cu) X-ray Source'
_diffrn_source_voltage 50
_exptl_absorpt_coefficient_mu 2.936
_exptl_absorpt_correction_T_max 1.00000
_exptl_absorpt_correction_T_min 0.91397
_exptl_absorpt_correction_type multi-scan
_exptl_absorpt_process_details
;
CrysAlisPro, Agilent Technologies,
Version 1.171.37.35 (release 13-08-2014 CrysAlis171 .NET)
(compiled Aug 13 2014,18:06:01)
Empirical absorption correction using spherical harmonics,
 implemented in SCALE3 ABSPACK scaling algorithm.
;
_exptl_crystal_colour colourless
_exptl_crystal_density_diffrn 1.383
_exptl_crystal_description block
_exptl_crystal_F_000 800
_exptl_crystal_size_max 0.25
_exptl_crystal_size_mid 0.20
_exptl_crystal_size_min 0.18
_refine_diff_density_max 0.530
_refine_diff_density_min -0.638
_refine_diff_density_rms 0.053
_refine_ls_extinction_method none
_refine_ls_goodness_of_fit_ref 1.000
_refine_ls_hydrogen_treatment constr
_refine_ls_matrix_type full
_refine_ls_number_parameters 236
_refine_ls_number_reflns 3408
_refine_ls_number_restraints 0
_refine_ls_restrained_S_all 1.000
_refine_ls_R_factor_all 0.0391
_refine_ls_R_factor_gt 0.0346
_refine_ls_shift/su_max 0.001
_refine_ls_shift/su_mean 0.000
_refine_ls_structure_factor_coef Fsqd
_refine_ls_weighting_details 'w=1/[\s^2^(Fo^2^)+(0.0515P)^2^+1.1840P] where P=(Fo^2^+2Fc^2^)/3'
_refine_ls_weighting_scheme calc
_refine_ls_wR_factor_gt 0.0894
_refine_ls_wR_factor_ref 0.0927
_reflns_Friedel_coverage 0.000
_reflns_number_gt 3036
_reflns_number_total 3408
_reflns_threshold_expression 'I > 2\s(I)'
_cod_data_source_file c6cc05283e2.cif
_cod_data_source_block cpd3i_zheng5cult
_cod_database_code 7124867
_shelx_space_group_comment
;
The symmetry employed for this shelxl refinement is uniquely defined
by the following loop, which should always be used as a source of
symmetry information in preference to the above space-group names.
They are only intended as comments.
;
_reflns_odcompleteness_completeness 99.79
_reflns_odcompleteness_iscentric 1
_reflns_odcompleteness_theta 68.13
_olex2_refinement_description
;
1. Fixed Uiso
 At 1.2 times of:
  All B(H) groups, All C(H) groups, All C(H,H) groups
 At 1.5 times of:
  All C(H,H,H) groups
2.a Secondary CH2 refined with riding coordinates:
 C6(H6A,H6B)
2.b Aromatic/amide H refined with riding coordinates:
 C4(H4A), C12(H12A), C13(H13), C15(H15), C16(H16)
2.c Idealised Me refined as rotating group:
 C7(H7A,H7B,H7C)
2.d Boron cage BH refined with riding coordinates:
 B3(H3), B4(H4), B5(H5), B6(H6), B7(H7), B8(H8), B9(H9), B10(H10), B11(H11),
 B12(H12), C2(H2)
;
_shelx_shelxl_version_number 2014/7
_olex2_date_sample_data_collection 2015-05-29
_olex2_submission_special_instructions 'No special instructions were received'

loop_
_space_group_symop_operation_xyz
'x, y, z'
'-x+1/2, y+1/2, -z+1/2'
'-x, -y, -z'
'x-1/2, -y-1/2, z-1/2'

loop_
_atom_site_label
_atom_site_type_symbol
_atom_site_fract_x
_atom_site_fract_y
_atom_site_fract_z
_atom_site_U_iso_or_equiv
_atom_site_adp_type
_atom_site_occupancy
_atom_site_site_symmetry_order
_atom_site_calc_flag
_atom_site_refinement_flags_posn
Br1 Br 0.38776(2) 0.53007(4) 0.91712(2) 0.05181(12) Uani 1 1 d .
O1 O 0.45821(10) 0.6220(2) 0.55136(8) 0.0386(4) Uani 1 1 d .
O2 O 0.38286(10) 0.8615(2) 0.58997(8) 0.0343(3) Uani 1 1 d .
B3 B 0.23342(17) 0.3120(3) 0.44252(13) 0.0313(5) Uani 1 1 d .
H3 H 0.2519 0.1883 0.4798 0.038 Uiso 1 1 calc R
B4 B 0.13118(17) 0.4606(4) 0.43687(14) 0.0333(5) Uani 1 1 d .
H4 H 0.0809 0.4340 0.4705 0.040 Uiso 1 1 calc R
B5 B 0.15926(17) 0.6977(3) 0.41555(13) 0.0315(5) Uani 1 1 d .
H5 H 0.1276 0.8260 0.4351 0.038 Uiso 1 1 calc R
B6 B 0.27938(16) 0.6976(3) 0.40793(12) 0.0283(4) Uani 1 1 d .
H6 H 0.3279 0.8248 0.4228 0.034 Uiso 1 1 calc R
B7 B 0.25631(18) 0.3074(3) 0.35855(13) 0.0346(5) Uani 1 1 d .
H7 H 0.2895 0.1794 0.3401 0.042 Uiso 1 1 calc R
B8 B 0.13608(18) 0.3072(4) 0.36608(14) 0.0370(5) Uani 1 1 d .
H8 H 0.0883 0.1786 0.3521 0.044 Uiso 1 1 calc R
B9 B 0.09014(18) 0.5444(4) 0.34897(14) 0.0363(5) Uani 1 1 d .
H9 H 0.0117 0.5719 0.3235 0.044 Uiso 1 1 calc R
B10 B 0.18197(18) 0.6920(4) 0.33104(13) 0.0340(5) Uani 1 1 d .
H10 H 0.1647 0.8166 0.2941 0.041 Uiso 1 1 calc R
B11 B 0.28496(18) 0.5439(4) 0.33756(13) 0.0323(5) Uani 1 1 d .
H11 H 0.3373 0.5705 0.3056 0.039 Uiso 1 1 calc R
B12 B 0.16755(18) 0.4508(4) 0.30023(13) 0.0352(5) Uani 1 1 d .
H12 H 0.1407 0.4170 0.2427 0.042 Uiso 1 1 calc R
C1 C 0.24523(13) 0.5512(3) 0.46798(10) 0.0247(4) Uani 1 1 d .
C2 C 0.31542(14) 0.4626(3) 0.42171(11) 0.0277(4) Uani 1 1 d .
H2 H 0.3936 0.4347 0.4478 0.033 Uiso 1 1 calc R
C3 C 0.29093(13) 0.5908(3) 0.54477(10) 0.0252(4) Uani 1 1 d .
C4 C 0.24920(14) 0.5316(3) 0.59398(11) 0.0284(4) Uani 1 1 d .
H4A H 0.1872 0.4751 0.5767 0.034 Uiso 1 1 calc R
C5 C 0.38666(13) 0.6912(3) 0.56215(10) 0.0271(4) Uani 1 1 d .
C6 C 0.47498(18) 0.9652(4) 0.61062(19) 0.0567(8) Uani 1 1 d .
H6A H 0.5172 0.9085 0.6541 0.068 Uiso 1 1 calc R
H6B H 0.5083 0.9544 0.5729 0.068 Uiso 1 1 calc R
C7 C 0.4577(2) 1.1607(4) 0.6224(2) 0.0818(12) Uani 1 1 d .
H7A H 0.4126 1.2141 0.5802 0.123 Uiso 1 1 calc GR
H7B H 0.5188 1.2315 0.6326 0.123 Uiso 1 1 calc GR
H7C H 0.4298 1.1715 0.6624 0.123 Uiso 1 1 calc GR
C11 C 0.28592(15) 0.5419(3) 0.67102(11) 0.0281(4) Uani 1 1 d .
C12 C 0.38388(15) 0.5537(3) 0.70720(11) 0.0314(4) Uani 1 1 d .
H12A H 0.4305 0.5631 0.6812 0.038 Uiso 1 1 calc R
C13 C 0.41426(16) 0.5521(3) 0.77996(11) 0.0324(4) Uani 1 1 d .
H13 H 0.4810 0.5610 0.8040 0.039 Uiso 1 1 calc R
C14 C 0.34545(17) 0.5372(3) 0.81725(12) 0.0337(5) Uani 1 1 d .
C15 C 0.24848(18) 0.5250(3) 0.78366(13) 0.0377(5) Uani 1 1 d .
H15 H 0.2024 0.5158 0.8101 0.045 Uiso 1 1 calc R
C16 C 0.21888(16) 0.5264(3) 0.71079(12) 0.0339(5) Uani 1 1 d .
H16 H 0.1520 0.5167 0.6873 0.041 Uiso 1 1 calc R

loop_
_atom_site_aniso_label
_atom_site_aniso_U_11
_atom_site_aniso_U_22
_atom_site_aniso_U_33
_atom_site_aniso_U_23
_atom_site_aniso_U_13
_atom_site_aniso_U_12
Br1 0.0683(2) 0.0591(2) 0.02920(16) 0.00264(10) 0.01514(12) 0.00240(13)
O1 0.0238(7) 0.0498(9) 0.0419(9) -0.0150(7) 0.0085(6) -0.0027(6)
O2 0.0249(7) 0.0278(7) 0.0463(9) -0.0073(6) 0.0027(6) -0.0031(6)
B3 0.0303(11) 0.0247(11) 0.0343(12) -0.0015(9) 0.0008(9) -0.0040(9)
B4 0.0226(11) 0.0365(12) 0.0377(13) 0.0001(10) 0.0032(9) -0.0059(9)
B5 0.0284(11) 0.0299(11) 0.0341(12) 0.0015(9) 0.0047(9) 0.0032(9)
B6 0.0314(11) 0.0248(10) 0.0286(11) -0.0009(9) 0.0080(9) -0.0035(9)
B7 0.0362(12) 0.0295(12) 0.0326(12) -0.0072(10) -0.0002(9) -0.0002(9)
B8 0.0336(12) 0.0328(12) 0.0377(13) -0.0029(10) -0.0021(10) -0.0096(10)
B9 0.0268(11) 0.0409(13) 0.0356(13) -0.0002(10) -0.0013(9) -0.0005(10)
B10 0.0360(12) 0.0306(12) 0.0321(12) 0.0027(9) 0.0034(9) 0.0008(10)
B11 0.0316(12) 0.0362(12) 0.0275(11) -0.0039(9) 0.0053(9) -0.0036(9)
B12 0.0324(12) 0.0349(13) 0.0317(12) -0.0039(9) -0.0027(10) -0.0018(10)
C1 0.0191(9) 0.0240(9) 0.0303(10) -0.0014(7) 0.0053(7) -0.0009(7)
C2 0.0243(9) 0.0283(10) 0.0290(10) -0.0043(8) 0.0050(7) 0.0004(7)
C3 0.0228(9) 0.0222(9) 0.0294(10) -0.0021(7) 0.0048(7) 0.0005(7)
C4 0.0244(9) 0.0269(10) 0.0335(11) -0.0025(8) 0.0071(8) -0.0027(7)
C5 0.0247(9) 0.0304(10) 0.0248(9) -0.0012(7) 0.0044(7) -0.0020(8)
C6 0.0296(12) 0.0416(14) 0.089(2) -0.0157(13) -0.0011(13) -0.0117(10)
C7 0.0362(14) 0.0318(14) 0.161(4) -0.0019(18) -0.0019(18) -0.0079(11)
C11 0.0308(10) 0.0231(9) 0.0319(10) -0.0002(7) 0.0111(8) -0.0008(7)
C12 0.0301(10) 0.0333(11) 0.0329(11) 0.0020(8) 0.0121(8) 0.0023(8)
C13 0.0337(11) 0.0289(10) 0.0334(11) 0.0035(8) 0.0070(8) 0.0042(8)
C14 0.0475(12) 0.0255(10) 0.0302(11) 0.0005(8) 0.0139(9) 0.0001(9)
C15 0.0446(13) 0.0337(11) 0.0414(13) -0.0006(9) 0.0229(10) -0.0033(9)
C16 0.0317(11) 0.0327(11) 0.0399(12) -0.0001(9) 0.0139(9) -0.0048(8)

loop_
_atom_type_symbol
_atom_type_description
_atom_type_scat_dispersion_real
_atom_type_scat_dispersion_imag
_atom_type_scat_source
C C 0.0181 0.0091 'International Tables Vol C Tables 4.2.6.8 and 6.1.1.4'
H H 0.0000 0.0000 'International Tables Vol C Tables 4.2.6.8 and 6.1.1.4'
B B 0.0090 0.0039 'International Tables Vol C Tables 4.2.6.8 and 6.1.1.4'
Br Br -0.6763 1.2805 'International Tables Vol C Tables 4.2.6.8 and 6.1.1.4'
O O 0.0492 0.0322 'International Tables Vol C Tables 4.2.6.8 and 6.1.1.4'

loop_
_geom_angle_atom_site_label_1
_geom_angle_atom_site_label_2
_geom_angle_atom_site_label_3
_geom_angle
C5 O2 C6 115.22(17)
B7 B3 B4 108.11(17)
B8 B3 B4 60.31(14)
B8 B3 B7 60.32(14)
C1 B3 B4 58.09(12)
C1 B3 B7 104.97(16)
C1 B3 B8 104.97(16)
C2 B3 B4 103.68(16)
C2 B3 B7 58.23(13)
C2 B3 B8 104.26(17)
C2 B3 C1 57.20(11)
B3 B4 B5 108.78(16)
B8 B4 B3 59.26(14)
B8 B4 B5 108.45(18)
B9 B4 B3 107.78(18)
B9 B4 B5 59.93(14)
B9 B4 B8 60.33(15)
C1 B4 B3 59.84(12)
C1 B4 B5 58.93(12)
C1 B4 B8 105.52(17)
C1 B4 B9 105.18(17)
B4 B5 B10 108.07(17)
B6 B5 B4 107.91(16)
B6 B5 B9 107.47(17)
B6 B5 B10 59.48(13)
B9 B5 B4 59.75(14)
B9 B5 B10 60.20(14)
C1 B5 B4 58.40(12)
C1 B5 B6 59.50(12)
C1 B5 B9 104.64(16)
C1 B5 B10 105.38(16)
B5 B6 B11 108.51(16)
B10 B6 B5 60.53(13)
B10 B6 B11 60.52(13)
C1 B6 B5 58.68(12)
C1 B6 B10 105.56(16)
C1 B6 B11 104.92(16)
C2 B6 B5 104.19(15)
C2 B6 B10 104.45(15)
C2 B6 B11 58.00(13)
C2 B6 C1 57.14(11)
B3 B7 B8 59.41(14)
B3 B7 B11 108.26(16)
B3 B7 B12 108.17(18)
B8 B7 B11 108.19(17)
B8 B7 B12 60.63(14)
B12 B7 B11 59.77(14)
C2 B7 B3 59.05(12)
C2 B7 B8 104.19(17)
C2 B7 B11 58.33(13)
C2 B7 B12 104.10(16)
B3 B8 B4 60.43(13)
B3 B8 B7 60.27(14)
B3 B8 B9 108.22(17)
B3 B8 B12 108.17(17)
B4 B8 B9 59.72(14)
B4 B8 B12 107.59(17)
B7 B8 B4 108.16(16)
B7 B8 B9 107.62(17)
B7 B8 B12 59.79(14)
B9 B8 B12 59.70(15)
B4 B9 B5 60.32(14)
B4 B9 B8 59.96(14)
B4 B9 B10 108.44(16)
B4 B9 B12 108.35(18)
B5 B9 B8 108.46(16)
B5 B9 B10 60.10(14)
B5 B9 B12 108.33(17)
B8 B9 B10 108.62(17)
B12 B9 B8 60.42(15)
B12 B9 B10 60.12(14)
B5 B10 B9 59.70(14)
B5 B10 B12 107.76(18)
B6 B10 B5 59.99(13)
B6 B10 B9 107.48(17)
B6 B10 B11 60.01(13)
B6 B10 B12 107.78(16)
B9 B10 B12 59.82(15)
B11 B10 B5 107.69(16)
B11 B10 B9 107.11(17)
B11 B10 B12 59.58(14)
B6 B11 B7 108.58(17)
B6 B11 B10 59.48(13)
B7 B11 B10 108.45(17)
B12 B11 B6 107.93(17)
B12 B11 B7 60.07(13)
B12 B11 B10 60.30(14)
C2 B11 B6 59.47(12)
C2 B11 B7 58.38(13)
C2 B11 B10 104.78(17)
C2 B11 B12 104.37(17)
B7 B12 B8 59.58(14)
B7 B12 B9 107.59(18)
B7 B12 B10 108.38(16)
B9 B12 B8 59.87(15)
B9 B12 B10 60.06(14)
B10 B12 B8 108.13(18)
B11 B12 B7 60.15(14)
B11 B12 B8 107.65(17)
B11 B12 B9 107.74(17)
B11 B12 B10 60.13(13)
B4 C1 B3 62.07(13)
B4 C1 B5 62.67(13)
B4 C1 B6 113.26(16)
B5 C1 B3 113.63(15)
B5 C1 B6 61.82(13)
B6 C1 B3 113.20(15)
C2 C1 B3 60.50(12)
C2 C1 B4 109.44(16)
C2 C1 B5 109.78(15)
C2 C1 B6 61.08(12)
C3 C1 B3 116.69(16)
C3 C1 B4 123.02(17)
C3 C1 B5 122.87(16)
C3 C1 B6 116.82(15)
C3 C1 C2 117.32(15)
B3 C2 B6 115.31(15)
B7 C2 B3 62.71(14)
B7 C2 B6 115.14(16)
B11 C2 B3 115.38(16)
B11 C2 B6 62.53(13)
B11 C2 B7 63.29(14)
C1 C2 B3 62.30(12)
C1 C2 B6 61.78(12)
C1 C2 B7 112.66(16)
C1 C2 B11 112.32(16)
C4 C3 C1 120.91(17)
C4 C3 C5 122.91(18)
C5 C3 C1 116.12(16)
C3 C4 C11 128.98(18)
O1 C5 O2 124.65(18)
O1 C5 C3 123.07(18)
O2 C5 C3 112.28(16)
C7 C6 O2 109.7(2)
C12 C11 C4 124.14(19)
C12 C11 C16 118.0(2)
C16 C11 C4 117.75(19)
C13 C12 C11 121.41(19)
C12 C13 C14 118.7(2)
C13 C14 Br1 118.53(17)
C15 C14 Br1 119.79(17)
C15 C14 C13 121.7(2)
C14 C15 C16 119.1(2)
C15 C16 C11 121.1(2)

loop_
_geom_bond_atom_site_label_1
_geom_bond_atom_site_label_2
_geom_bond_distance
Br1 C14 1.898(2)
O1 C5 1.207(2)
O2 C5 1.318(3)
O2 C6 1.468(3)
B3 B4 1.779(3)
B3 B7 1.773(4)
B3 B8 1.758(3)
B3 C1 1.741(3)
B3 C2 1.711(3)
B4 B5 1.783(3)
B4 B8 1.777(4)
B4 B9 1.773(4)
B4 C1 1.709(3)
B5 B6 1.773(3)
B5 B9 1.776(3)
B5 B10 1.783(3)
B5 C1 1.719(3)
B6 B10 1.764(3)
B6 B11 1.774(3)
B6 C1 1.734(3)
B6 C2 1.722(3)
B7 B8 1.774(4)
B7 B11 1.780(3)
B7 B12 1.778(3)
B7 C2 1.696(3)
B8 B9 1.783(4)
B8 B12 1.793(4)
B9 B10 1.785(4)
B9 B12 1.780(4)
B10 B11 1.783(3)
B10 B12 1.786(3)
B11 B12 1.773(3)
B11 C2 1.696(3)
C1 C2 1.653(3)
C1 C3 1.505(3)
C3 C4 1.337(3)
C3 C5 1.500(3)
C4 C11 1.469(3)
C6 C7 1.420(4)
C11 C12 1.398(3)
C11 C16 1.401(3)
C12 C13 1.382(3)
C13 C14 1.387(3)
C14 C15 1.375(4)
C15 C16 1.384(3)

loop_
_geom_torsion_atom_site_label_1
_geom_torsion_atom_site_label_2
_geom_torsion_atom_site_label_3
_geom_torsion_atom_site_label_4
_geom_torsion
Br1 C14 C15 C16 -178.67(16)
B3 B4 B5 B6 -0.1(2)
B3 B4 B5 B9 100.12(19)
B3 B4 B5 B10 62.8(2)
B3 B4 B5 C1 -34.47(15)
B3 B4 B8 B7 -38.16(16)
B3 B4 B8 B9 -138.39(18)
B3 B4 B8 B12 -101.32(18)
B3 B4 B9 B5 -101.83(17)
B3 B4 B9 B8 36.83(16)
B3 B4 B9 B10 -64.5(2)
B3 B4 B9 B12 -0.7(2)
B3 B4 C1 B5 141.70(17)
B3 B4 C1 B6 104.91(17)
B3 B4 C1 C2 38.90(15)
B3 B4 C1 C3 -105.2(2)
B3 B7 B8 B4 38.24(16)
B3 B7 B8 B9 101.33(18)
B3 B7 B8 B12 138.44(18)
B3 B7 B11 B6 -0.4(2)
B3 B7 B11 B10 -63.5(2)
B3 B7 B11 B12 -100.82(19)
B3 B7 B11 C2 32.87(15)
B3 B7 B12 B8 -36.95(16)
B3 B7 B12 B9 0.2(2)
B3 B7 B12 B10 63.7(2)
B3 B7 B12 B11 100.98(18)
B3 B7 C2 B6 -106.82(18)
B3 B7 C2 B11 -143.06(17)
B3 B7 C2 C1 -38.54(16)
B3 B8 B9 B4 -37.45(17)
B3 B8 B9 B5 -0.2(2)
B3 B8 B9 B10 63.5(2)
B3 B8 B9 B12 100.83(19)
B3 B8 B12 B7 37.32(16)
B3 B8 B12 B9 -100.92(19)
B3 B8 B12 B10 -63.8(2)
B3 B8 B12 B11 -0.3(2)
B3 C1 C2 B6 146.07(16)
B3 C1 C2 B7 38.71(16)
B3 C1 C2 B11 107.92(17)
B3 C1 C3 C4 -63.1(2)
B3 C1 C3 C5 114.25(19)
B4 B3 B7 B8 -38.17(16)
B4 B3 B7 B11 62.6(2)
B4 B3 B7 B12 -0.7(2)
B4 B3 B7 C2 95.18(17)
B4 B3 B8 B7 137.45(17)
B4 B3 B8 B9 37.14(17)
B4 B3 B8 B12 100.34(19)
B4 B3 C1 B5 -36.94(17)
B4 B3 C1 B6 -105.02(18)
B4 B3 C1 C2 -137.13(17)
B4 B3 C1 C3 115.07(19)
B4 B3 C2 B6 3.5(2)
B4 B3 C2 B7 -103.03(17)
B4 B3 C2 B11 -66.6(2)
B4 B3 C2 C1 36.47(14)
B4 B5 B6 B10 100.83(18)
B4 B5 B6 B11 62.6(2)
B4 B5 B6 C1 -33.96(15)
B4 B5 B6 C2 2.0(2)
B4 B5 B9 B8 -37.07(17)
B4 B5 B9 B10 -138.39(18)
B4 B5 B9 B12 -101.13(19)
B4 B5 B10 B6 -100.56(17)
B4 B5 B10 B9 37.11(16)
B4 B5 B10 B11 -62.8(2)
B4 B5 B10 B12 0.1(2)
B4 B5 C1 B3 36.71(17)
B4 B5 C1 B6 141.38(17)
B4 B5 C1 C2 102.26(17)
B4 B5 C1 C3 -113.3(2)
B4 B8 B9 B5 37.23(17)
B4 B8 B9 B10 101.00(18)
B4 B8 B9 B12 138.29(17)
B4 B8 B12 B7 101.17(17)
B4 B8 B12 B9 -37.07(16)
B4 B8 B12 B10 0.1(2)
B4 B8 B12 B11 63.6(2)
B4 B9 B10 B5 -37.45(17)
B4 B9 B10 B6 0.2(2)
B4 B9 B10 B11 63.4(2)
B4 B9 B10 B12 101.02(19)
B4 B9 B12 B7 0.3(2)
B4 B9 B12 B8 37.36(16)
B4 B9 B12 B10 -101.17(18)
B4 B9 B12 B11 -63.1(2)
B4 C1 C2 B3 -39.60(15)
B4 C1 C2 B6 106.47(17)
B4 C1 C2 B7 -0.9(2)
B4 C1 C2 B11 68.3(2)
B4 C1 C3 C4 9.5(3)
B4 C1 C3 C5 -173.11(17)
B5 B4 B8 B3 101.33(17)
B5 B4 B8 B7 63.2(2)
B5 B4 B8 B9 -37.06(16)
B5 B4 B8 B12 0.0(2)
B5 B4 B9 B8 138.66(18)
B5 B4 B9 B10 37.36(17)
B5 B4 B9 B12 101.09(19)
B5 B4 C1 B3 -141.70(17)
B5 B4 C1 B6 -36.78(16)
B5 B4 C1 C2 -102.80(17)
B5 B4 C1 C3 113.1(2)
B5 B6 B10 B9 -37.55(16)
B5 B6 B10 B11 -137.60(17)
B5 B6 B10 B12 -100.65(19)
B5 B6 B11 B7 -62.7(2)
B5 B6 B11 B10 38.25(16)
B5 B6 B11 B12 0.9(2)
B5 B6 B11 C2 -95.49(17)
B5 B6 C1 B3 105.37(17)
B5 B6 C1 B4 37.12(16)
B5 B6 C1 C2 137.28(16)
B5 B6 C1 C3 -114.77(18)
B5 B6 C2 B3 -3.6(2)
B5 B6 C2 B7 66.7(2)
B5 B6 C2 B11 103.19(17)
B5 B6 C2 C1 -36.71(14)
B5 B9 B10 B6 37.69(16)
B5 B9 B10 B11 100.85(18)
B5 B9 B10 B12 138.48(17)
B5 B9 B12 B7 64.2(2)
B5 B9 B12 B8 101.28(18)
B5 B9 B12 B10 -37.26(16)
B5 B9 B12 B11 0.8(2)
B5 B10 B11 B6 -37.80(15)
B5 B10 B11 B7 63.3(2)
B5 B10 B11 B12 100.61(19)
B5 B10 B11 C2 2.3(2)
B5 B10 B12 B7 -63.2(2)
B5 B10 B12 B8 -0.1(2)
B5 B10 B12 B9 36.94(16)
B5 B10 B12 B11 -100.48(18)
B5 C1 C2 B3 -106.62(16)
B5 C1 C2 B6 39.46(15)
B5 C1 C2 B7 -67.9(2)
B5 C1 C2 B11 1.3(2)
B5 C1 C3 C4 86.1(2)
B5 C1 C3 C5 -96.5(2)
B6 B5 B9 B4 100.93(18)
B6 B5 B9 B8 63.9(2)
B6 B5 B9 B10 -37.46(16)
B6 B5 B9 B12 -0.2(2)
B6 B5 B10 B9 137.67(17)
B6 B5 B10 B11 37.80(15)
B6 B5 B10 B12 100.68(18)
B6 B5 C1 B3 -104.68(17)
B6 B5 C1 B4 -141.38(17)
B6 B5 C1 C2 -39.13(14)
B6 B5 C1 C3 105.27(19)
B6 B10 B11 B7 101.14(18)
B6 B10 B11 B12 138.40(18)
B6 B10 B11 C2 40.06(14)
B6 B10 B12 B7 0.1(2)
B6 B10 B12 B8 63.2(2)
B6 B10 B12 B9 100.27(18)
B6 B10 B12 B11 -37.14(16)
B6 B11 B12 B7 -101.55(18)
B6 B11 B12 B8 -64.2(2)
B6 B11 B12 B9 -1.0(2)
B6 B11 B12 B10 36.95(16)
B6 B11 C2 B3 106.66(18)
B6 B11 C2 B7 142.90(17)
B6 B11 C2 C1 37.84(15)
B6 C1 C2 B3 -146.07(16)
B6 C1 C2 B7 -107.36(18)
B6 C1 C2 B11 -38.15(15)
B6 C1 C3 C4 158.46(18)
B6 C1 C3 C5 -24.2(2)
B7 B3 B4 B5 -62.6(2)
B7 B3 B4 B8 38.18(16)
B7 B3 B4 B9 0.9(2)
B7 B3 B4 C1 -96.69(17)
B7 B3 B8 B4 -137.45(17)
B7 B3 B8 B9 -100.31(19)
B7 B3 B8 B12 -37.12(17)
B7 B3 C1 B4 102.27(17)
B7 B3 C1 B5 65.3(2)
B7 B3 C1 B6 -2.7(2)
B7 B3 C1 C2 -34.86(14)
B7 B3 C1 C3 -142.66(17)
B7 B3 C2 B6 106.54(18)
B7 B3 C2 B11 36.45(17)
B7 B3 C2 C1 139.50(16)
B7 B8 B9 B4 -101.14(18)
B7 B8 B9 B5 -63.9(2)
B7 B8 B9 B10 -0.1(2)
B7 B8 B9 B12 37.15(16)
B7 B8 B12 B9 -138.24(17)
B7 B8 B12 B10 -101.10(18)
B7 B8 B12 B11 -37.58(16)
B7 B11 B12 B8 37.32(17)
B7 B11 B12 B9 100.5(2)
B7 B11 B12 B10 138.50(18)
B7 B11 C2 B3 -36.23(17)
B7 B11 C2 B6 -142.90(17)
B7 B11 C2 C1 -105.05(18)
B8 B3 B4 B5 -100.76(19)
B8 B3 B4 B9 -37.30(16)
B8 B3 B4 C1 -134.86(18)
B8 B3 B7 B11 100.76(18)
B8 B3 B7 B12 37.48(16)
B8 B3 B7 C2 133.35(17)
B8 B3 C1 B4 39.59(16)
B8 B3 C1 B5 2.7(2)
B8 B3 C1 B6 -65.4(2)
B8 B3 C1 C2 -97.53(18)
B8 B3 C1 C3 154.67(17)
B8 B3 C2 B6 65.9(2)
B8 B3 C2 B7 -40.69(16)
B8 B3 C2 B11 -4.2(2)
B8 B3 C2 C1 98.82(17)
B8 B4 B5 B6 -63.0(2)
B8 B4 B5 B9 37.23(16)
B8 B4 B5 B10 -0.1(2)
B8 B4 B5 C1 -97.37(18)
B8 B4 B9 B5 -138.66(18)
B8 B4 B9 B10 -101.30(19)
B8 B4 B9 B12 -37.57(16)
B8 B4 C1 B3 -39.22(16)
B8 B4 C1 B5 102.48(18)
B8 B4 C1 B6 65.7(2)
B8 B4 C1 C2 -0.3(2)
B8 B4 C1 C3 -144.39(18)
B8 B7 B11 B6 62.5(2)
B8 B7 B11 B10 -0.6(2)
B8 B7 B11 B12 -37.93(17)
B8 B7 B11 C2 95.76(18)
B8 B7 B12 B9 37.17(16)
B8 B7 B12 B10 100.7(2)
B8 B7 B12 B11 137.93(18)
B8 B7 C2 B3 40.22(15)
B8 B7 C2 B6 -66.6(2)
B8 B7 C2 B11 -102.85(18)
B8 B7 C2 C1 1.7(2)
B8 B9 B10 B5 -101.06(18)
B8 B9 B10 B6 -63.4(2)
B8 B9 B10 B11 -0.2(2)
B8 B9 B10 B12 37.42(16)
B8 B9 B12 B7 -37.04(16)
B8 B9 B12 B10 -138.54(17)
B8 B9 B12 B11 -100.51(19)
B9 B4 B5 B6 -100.19(18)
B9 B4 B5 B10 -37.31(16)
B9 B4 B5 C1 -134.60(18)
B9 B4 B8 B3 138.39(18)
B9 B4 B8 B7 100.22(19)
B9 B4 B8 B12 37.07(16)
B9 B4 C1 B3 -102.02(19)
B9 B4 C1 B5 39.68(16)
B9 B4 C1 B6 2.9(2)
B9 B4 C1 C2 -63.1(2)
B9 B4 C1 C3 152.80(18)
B9 B5 B6 B10 37.78(16)
B9 B5 B6 B11 -0.5(2)
B9 B5 B6 C1 -97.01(17)
B9 B5 B6 C2 -61.01(19)
B9 B5 B10 B6 -137.67(17)
B9 B5 B10 B11 -99.87(18)
B9 B5 B10 B12 -36.99(16)
B9 B5 C1 B3 -2.8(2)
B9 B5 C1 B4 -39.48(16)
B9 B5 C1 B6 101.91(18)
B9 B5 C1 C2 62.78(19)
B9 B5 C1 C3 -152.82(18)
B9 B8 B12 B7 138.24(17)
B9 B8 B12 B10 37.14(16)
B9 B8 B12 B11 100.66(19)
B9 B10 B11 B6 -100.67(18)
B9 B10 B11 B7 0.5(2)
B9 B10 B11 B12 37.74(17)
B9 B10 B11 C2 -60.6(2)
B9 B10 B12 B7 -100.1(2)
B9 B10 B12 B8 -37.05(16)
B9 B10 B12 B11 -137.42(18)
B10 B5 B6 B11 -38.24(16)
B10 B5 B6 C1 -134.79(16)
B10 B5 B6 C2 -98.79(17)
B10 B5 B9 B4 138.39(18)
B10 B5 B9 B8 101.32(19)
B10 B5 B9 B12 37.27(17)
B10 B5 C1 B3 -65.3(2)
B10 B5 C1 B4 -102.03(18)
B10 B5 C1 B6 39.35(15)
B10 B5 C1 C2 0.2(2)
B10 B5 C1 C3 144.62(18)
B10 B6 B11 B7 -100.92(18)
B10 B6 B11 B12 -37.31(16)
B10 B6 B11 C2 -133.74(17)
B10 B6 C1 B3 65.48(19)
B10 B6 C1 B4 -2.8(2)
B10 B6 C1 B5 -39.89(15)
B10 B6 C1 C2 97.39(16)
B10 B6 C1 C3 -154.67(16)
B10 B6 C2 B3 -66.3(2)
B10 B6 C2 B7 4.0(2)
B10 B6 C2 B11 40.50(15)
B10 B6 C2 C1 -99.40(16)
B10 B9 B12 B7 101.49(18)
B10 B9 B12 B8 138.54(17)
B10 B9 B12 B11 38.03(16)
B10 B11 B12 B7 -138.50(18)
B10 B11 B12 B8 -101.17(19)
B10 B11 B12 B9 -38.00(17)
B10 B11 C2 B3 66.6(2)
B10 B11 C2 B6 -40.07(15)
B10 B11 C2 B7 102.83(18)
B10 B11 C2 C1 -2.2(2)
B11 B6 B10 B5 137.60(17)
B11 B6 B10 B9 100.05(19)
B11 B6 B10 B12 36.95(17)
B11 B6 C1 B3 2.5(2)
B11 B6 C1 B4 -65.7(2)
B11 B6 C1 B5 -102.86(17)
B11 B6 C1 C2 34.42(14)
B11 B6 C1 C3 142.37(16)
B11 B6 C2 B3 -106.76(18)
B11 B6 C2 B7 -36.53(17)
B11 B6 C2 C1 -139.90(16)
B11 B7 B8 B3 -100.89(18)
B11 B7 B8 B4 -62.7(2)
B11 B7 B8 B9 0.4(2)
B11 B7 B8 B12 37.54(16)
B11 B7 B12 B8 -137.93(18)
B11 B7 B12 B9 -100.76(19)
B11 B7 B12 B10 -37.27(17)
B11 B7 C2 B3 143.06(17)
B11 B7 C2 B6 36.24(17)
B11 B7 C2 C1 104.52(18)
B11 B10 B12 B7 37.28(17)
B11 B10 B12 B8 100.36(18)
B11 B10 B12 B9 137.42(18)
B12 B7 B8 B3 -138.44(18)
B12 B7 B8 B4 -100.20(19)
B12 B7 B8 B9 -37.11(16)
B12 B7 B11 B6 100.44(19)
B12 B7 B11 B10 37.36(16)
B12 B7 B11 C2 133.69(18)
B12 B7 C2 B3 102.96(19)
B12 B7 C2 B6 -3.9(2)
B12 B7 C2 B11 -40.11(17)
B12 B7 C2 C1 64.4(2)
B12 B8 B9 B4 -138.29(17)
B12 B8 B9 B5 -101.05(19)
B12 B8 B9 B10 -37.29(16)
B12 B9 B10 B5 -138.48(17)
B12 B9 B10 B6 -100.79(18)
B12 B9 B10 B11 -37.63(16)
B12 B10 B11 B6 -138.40(18)
B12 B10 B11 B7 -37.26(16)
B12 B10 B11 C2 -98.34(18)
B12 B11 C2 B3 4.1(2)
B12 B11 C2 B6 -102.59(18)
B12 B11 C2 B7 40.31(16)
B12 B11 C2 C1 -64.7(2)
C1 B3 B4 B5 34.11(15)
C1 B3 B4 B8 134.86(18)
C1 B3 B4 B9 97.57(18)
C1 B3 B7 B8 -98.94(17)
C1 B3 B7 B11 1.8(2)
C1 B3 B7 B12 -61.46(19)
C1 B3 B7 C2 34.41(14)
C1 B3 B8 B4 -38.52(15)
C1 B3 B8 B7 98.93(17)
C1 B3 B8 B9 -1.4(2)
C1 B3 B8 B12 61.8(2)
C1 B3 C2 B6 -32.96(15)
C1 B3 C2 B7 -139.50(16)
C1 B3 C2 B11 -103.05(18)
C1 B4 B5 B6 34.41(15)
C1 B4 B5 B9 134.60(18)
C1 B4 B5 B10 97.29(17)
C1 B4 B8 B3 39.50(15)
C1 B4 B8 B7 1.3(2)
C1 B4 B8 B9 -98.89(18)
C1 B4 B8 B12 -61.8(2)
C1 B4 B9 B5 -39.19(15)
C1 B4 B9 B8 99.46(18)
C1 B4 B9 B10 -1.8(2)
C1 B4 B9 B12 61.9(2)
C1 B5 B6 B10 134.79(16)
C1 B5 B6 B11 96.55(17)
C1 B5 B6 C2 36.00(14)
C1 B5 B9 B4 38.82(15)
C1 B5 B9 B8 1.7(2)
C1 B5 B9 B10 -99.57(17)
C1 B5 B9 B12 -62.3(2)
C1 B5 B10 B6 -39.36(14)
C1 B5 B10 B9 98.31(17)
C1 B5 B10 B11 -1.6(2)
C1 B5 B10 B12 61.3(2)
C1 B6 B10 B5 39.00(15)
C1 B6 B10 B9 1.4(2)
C1 B6 B10 B11 -98.60(17)
C1 B6 B10 B12 -61.6(2)
C1 B6 B11 B7 -1.2(2)
C1 B6 B11 B10 99.69(17)
C1 B6 B11 B12 62.4(2)
C1 B6 B11 C2 -34.05(14)
C1 B6 C2 B3 33.14(15)
C1 B6 C2 B7 103.37(18)
C1 B6 C2 B11 139.90(16)
C1 C3 C4 C11 174.34(18)
C1 C3 C5 O1 -64.0(3)
C1 C3 C5 O2 115.87(19)
C2 B3 B4 B5 -2.0(2)
C2 B3 B4 B8 98.81(18)
C2 B3 B4 B9 61.5(2)
C2 B3 B4 C1 -36.06(14)
C2 B3 B7 B8 -133.35(17)
C2 B3 B7 B11 -32.58(15)
C2 B3 B7 B12 -95.87(18)
C2 B3 B8 B4 -97.82(17)
C2 B3 B8 B7 39.64(15)
C2 B3 B8 B9 -60.7(2)
C2 B3 B8 B12 2.5(2)
C2 B3 C1 B4 137.13(17)
C2 B3 C1 B5 100.18(17)
C2 B3 C1 B6 32.11(15)
C2 B3 C1 C3 -107.80(18)
C2 B6 B10 B5 98.35(17)
C2 B6 B10 B9 60.8(2)
C2 B6 B10 B11 -39.25(15)
C2 B6 B10 B12 -2.3(2)
C2 B6 B11 B7 32.82(15)
C2 B6 B11 B10 133.74(17)
C2 B6 B11 B12 96.43(18)
C2 B6 C1 B3 -31.90(15)
C2 B6 C1 B4 -100.16(17)
C2 B6 C1 B5 -137.28(16)
C2 B6 C1 C3 107.95(17)
C2 B7 B8 B3 -40.04(15)
C2 B7 B8 B4 -1.8(2)
C2 B7 B8 B9 61.3(2)
C2 B7 B8 B12 98.40(18)
C2 B7 B11 B6 -33.25(15)
C2 B7 B11 B10 -96.33(18)
C2 B7 B11 B12 -133.69(18)
C2 B7 B12 B8 -98.55(18)
C2 B7 B12 B9 -61.4(2)
C2 B7 B12 B10 2.1(2)
C2 B7 B12 B11 39.38(16)
C2 B11 B12 B7 -39.47(15)
C2 B11 B12 B8 -2.1(2)
C2 B11 B12 B9 61.0(2)
C2 B11 B12 B10 99.03(18)
C2 C1 C3 C4 -131.95(19)
C2 C1 C3 C5 45.4(2)
C3 C1 C2 B3 106.78(18)
C3 C1 C2 B6 -107.15(18)
C3 C1 C2 B7 145.49(17)
C3 C1 C2 B11 -145.30(17)
C3 C4 C11 C12 -23.8(3)
C3 C4 C11 C16 160.5(2)
C4 C3 C5 O1 113.3(2)
C4 C3 C5 O2 -66.8(2)
C4 C11 C12 C13 -176.30(19)
C4 C11 C16 C15 176.69(19)
C5 O2 C6 C7 165.0(3)
C5 C3 C4 C11 -2.8(3)
C6 O2 C5 O1 -2.2(3)
C6 O2 C5 C3 177.9(2)
C11 C12 C13 C14 0.4(3)
C12 C11 C16 C15 0.7(3)
C12 C13 C14 Br1 178.80(16)
C12 C13 C14 C15 -0.3(3)
C13 C14 C15 C16 0.4(3)
C14 C15 C16 C11 -0.6(3)
C16 C11 C12 C13 -0.6(3)
